data_7057113
loop_
_publ_author_name
'Zhang, Zongyao'
'Xu, Lijin'
'Cao, Rui'

_publ_section_title
;
 Structures and single crystal to single crystal transformations of
 cadmium frameworks using a flexible tripodal ligand
;
_journal_issue 7
_journal_name_full 'New Journal of Chemistry'
_journal_page_first 5593
_journal_paper_doi 10.1039/C7NJ05125E
_journal_volume 42
_journal_year 2018
_chemical_formula_sum 'C66 H66 Cd Cl2 N14'
_chemical_formula_weight 1238.62
_space_group_crystal_system trigonal
_space_group_IT_number 148
_space_group_name_Hall '-R 3'
_space_group_name_H-M_alt 'R -3 :H'
_symmetry_space_group_name_Hall '-R 3'
_symmetry_space_group_name_H-M 'R -3 :H'
_atom_sites_solution_hydrogens geom
_audit_creation_method SHELXL-2018/1
_audit_update_record
;
2018-03-03 deposited with the CCDC.
2018-03-06 downloaded from the CCDC.
;
_cell_angle_alpha 90
_cell_angle_beta 90
_cell_angle_gamma 120
_cell_formula_units_Z 3
_cell_length_a 13.094(3)
_cell_length_b 13.094(3)
_cell_length_c 37.435(10)
_cell_measurement_reflns_used 3111
_cell_measurement_temperature 150(2)
_cell_measurement_theta_max 24.10
_cell_measurement_theta_min 2.82
_cell_volume 5558(2)
_computing_cell_refinement 'Bruker SAINT'
_computing_data_collection 'Bruker APEX2'
_computing_data_reduction 'Bruker SAINT'
_computing_molecular_graphics 'Bruker SHELXTL'
_computing_publication_material 'Bruker SHELXTL'
_computing_structure_refinement 'SHELXL-2018/1 (Sheldrick, 2018)'
_computing_structure_solution 'SHELXS-97 (Sheldrick 2008)'
_diffrn_ambient_temperature 150(2)
_diffrn_measured_fraction_theta_full 0.998
_diffrn_measured_fraction_theta_max 0.996
_diffrn_measurement_device_type 'Bruker APEX-II CCD'
_diffrn_measurement_method '\f and \w scans'
_diffrn_radiation_type MoK\a
_diffrn_radiation_wavelength 0.71073
_diffrn_reflns_av_R_equivalents 0.0674
_diffrn_reflns_av_unetI/netI 0.0549
_diffrn_reflns_Laue_measured_fraction_full 0.998
_diffrn_reflns_Laue_measured_fraction_max 0.996
_diffrn_reflns_limit_h_max 15
_diffrn_reflns_limit_h_min -16
_diffrn_reflns_limit_k_max 16
_diffrn_reflns_limit_k_min -16
_diffrn_reflns_limit_l_max 45
_diffrn_reflns_limit_l_min -46
_diffrn_reflns_number 10167
_diffrn_reflns_point_group_measured_fraction_full 0.998
_diffrn_reflns_point_group_measured_fraction_max 0.996
_diffrn_reflns_theta_full 25.242
_diffrn_reflns_theta_max 26.457
_diffrn_reflns_theta_min 2.822
_exptl_absorpt_coefficient_mu 0.411
_exptl_absorpt_correction_T_max 0.7454
_exptl_absorpt_correction_T_min 0.6670
_exptl_absorpt_correction_type multi-scan
_exptl_absorpt_process_details sadabs
_exptl_crystal_colour colourless
_exptl_crystal_density_diffrn 1.110
_exptl_crystal_description Block
_exptl_crystal_F_000 1926
_exptl_crystal_size_max 0.300
_exptl_crystal_size_mid 0.250
_exptl_crystal_size_min 0.250
_refine_diff_density_max 0.396
_refine_diff_density_min -1.334
_refine_diff_density_rms 0.074
_refine_ls_extinction_method none
_refine_ls_goodness_of_fit_ref 1.054
_refine_ls_hydrogen_treatment constr
_refine_ls_matrix_type full
_refine_ls_number_parameters 126
_refine_ls_number_reflns 2559
_refine_ls_number_restraints 0
_refine_ls_restrained_S_all 1.054
_refine_ls_R_factor_all 0.0631
_refine_ls_R_factor_gt 0.0506
_refine_ls_shift/su_max 0.000
_refine_ls_shift/su_mean 0.000
_refine_ls_structure_factor_coef Fsqd
_refine_ls_weighting_details 'w=1/[\s^2^(Fo^2^)+(0.0757P)^2^+9.6670P] where P=(Fo^2^+2Fc^2^)/3'
_refine_ls_weighting_scheme calc
_refine_ls_wR_factor_gt 0.1351
_refine_ls_wR_factor_ref 0.1418
_reflns_Friedel_coverage 0.000
_reflns_number_gt 2188
_reflns_number_total 2559
_reflns_threshold_expression 'I > 2\s(I)'
_cod_data_source_file c7nj05125e2.cif
_cod_data_source_block complex4
_cod_depositor_comments 'Adding full bibliography for 7057111--7057115.cif.'
_cod_original_cell_volume 5559(3)
_cod_database_code 7057113
_shelx_shelxl_version_number 2018/1
_shelx_space_group_comment
; 
The symmetry employed for this shelxl refinement is uniquely defined 
by the following loop, which should always be used as a source of 
symmetry information in preference to the above space-group names. 
They are only intended as comments. 
;
_shelx_estimated_absorpt_t_min 0.887
_shelx_estimated_absorpt_t_max 0.904

loop_
_space_group_symop_operation_xyz
'x, y, z'
'-y, x-y, z'
'-x+y, -x, z'
'x+2/3, y+1/3, z+1/3'
'-y+2/3, x-y+1/3, z+1/3'
'-x+y+2/3, -x+1/3, z+1/3'
'x+1/3, y+2/3, z+2/3'
'-y+1/3, x-y+2/3, z+2/3'
'-x+y+1/3, -x+2/3, z+2/3'
'-x, -y, -z'
'y, -x+y, -z'
'x-y, x, -z'
'-x+2/3, -y+1/3, -z+1/3'
'y+2/3, -x+y+1/3, -z+1/3'
'x-y+2/3, x+1/3, -z+1/3'
'-x+1/3, -y+2/3, -z+2/3'
'y+1/3, -x+y+2/3, -z+2/3'
'x-y+1/3, x+2/3, -z+2/3'

loop_
_atom_site_label
_atom_site_type_symbol
_atom_site_fract_x
_atom_site_fract_y
_atom_site_fract_z
_atom_site_U_iso_or_equiv
_atom_site_adp_type
_atom_site_occupancy
_atom_site_site_symmetry_order
_atom_site_calc_flag
_atom_site_refinement_flags_posn
_atom_site_refinement_flags_adp
_atom_site_refinement_flags_occupancy
C1 C 0.5513(3) 0.6813(3) 0.71605(9) 0.0489(9) Uani 1 1 d . . .
H1 H 0.509816 0.597779 0.718132 0.059 Uiso 1 1 calc R U .
C2 C 0.7389(4) 0.7141(4) 0.74489(12) 0.0620(11) Uani 1 1 d . . .
H2A H 0.821044 0.766954 0.736891 0.074 Uiso 1 1 calc R U .
H2B H 0.715464 0.633305 0.736841 0.074 Uiso 1 1 calc R U .
C3 C 0.7356(3) 0.7155(3) 0.78468(10) 0.0455(8) Uani 1 1 d . . .
C4 C 0.8038(2) 0.8221(3) 0.84028(9) 0.0362(7) Uani 1 1 d . . .
C5 C 0.8780(3) 0.9369(3) 0.86003(9) 0.0407(7) Uani 1 1 d . . .
H5A H 0.842939 0.987995 0.856745 0.049 Uiso 1 1 calc R U .
H5B H 0.876406 0.920185 0.885881 0.049 Uiso 1 1 calc R U .
C6 C 0.7295(3) 0.7190(3) 0.85856(11) 0.0467(8) Uani 1 1 d . . .
H6 H 0.726945 0.719514 0.883914 0.056 Uiso 1 1 calc R U .
C7 C 0.6592(3) 0.6155(3) 0.84011(13) 0.0587(11) Uani 1 1 d . . .
H7 H 0.608528 0.545246 0.852804 0.070 Uiso 1 1 calc R U .
C8 C 0.6626(3) 0.6144(3) 0.80340(12) 0.0548(10) Uani 1 1 d . . .
H8 H 0.614104 0.543105 0.790847 0.066 Uiso 1 1 calc R U .
C9 C 0.6886(3) 0.8646(4) 0.72056(12) 0.0598(10) Uani 1 1 d . . .
H9 H 0.760193 0.934589 0.726090 0.072 Uiso 1 1 calc R U .
C10 C 0.5942(3) 0.8576(3) 0.70433(10) 0.0531(9) Uani 1 1 d . . .
H10 H 0.588594 0.923241 0.696055 0.064 Uiso 1 1 calc R U .
Cd1 Cd 0.333333 0.666667 0.666667 0.0320(2) Uani 1 6 d S T P
N1 N 0.6620(3) 0.7511(3) 0.72766(8) 0.0498(8) Uani 1 1 d . . .
C11 C 0.8060(3) 0.8191(3) 0.80355(9) 0.0399(7) Uani 1 1 d . . .
H11 H 0.856747 0.889184 0.790795 0.048 Uiso 1 1 calc R U .
N3 N 1.000000 1.000000 0.84791(11) 0.0324(9) Uani 1 3 d S T P
N2 N 0.5070(2) 0.7422(3) 0.70140(7) 0.0442(7) Uani 1 1 d . . .
Cl1 Cl 0.666667 0.333333 0.62354(11) 0.1202(11) Uani 1 3 d S T P

loop_
_atom_site_aniso_label
_atom_site_aniso_U_11
_atom_site_aniso_U_22
_atom_site_aniso_U_33
_atom_site_aniso_U_23
_atom_site_aniso_U_13
_atom_site_aniso_U_12
C1 0.051(2) 0.053(2) 0.042(2) -0.0111(16) -0.0142(16) 0.0255(17)
C2 0.054(2) 0.084(3) 0.065(3) -0.023(2) -0.0174(19) 0.047(2)
C3 0.0338(17) 0.060(2) 0.054(2) -0.0090(17) -0.0125(15) 0.0315(16)
C4 0.0258(14) 0.0416(17) 0.0429(19) 0.0026(14) 0.0015(12) 0.0182(13)
C5 0.0418(18) 0.0462(18) 0.0336(17) -0.0004(14) 0.0057(14) 0.0217(15)
C6 0.0360(17) 0.053(2) 0.052(2) 0.0114(16) 0.0068(15) 0.0222(16)
C7 0.0327(18) 0.042(2) 0.088(3) 0.011(2) 0.0054(18) 0.0091(16)
C8 0.0304(17) 0.048(2) 0.080(3) -0.0111(19) -0.0129(17) 0.0150(16)
C9 0.043(2) 0.058(2) 0.065(3) -0.013(2) -0.0105(18) 0.0151(18)
C10 0.055(2) 0.052(2) 0.050(2) -0.0068(17) -0.0074(17) 0.0249(18)
Cd1 0.0352(2) 0.0352(2) 0.0258(3) 0.000 0.000 0.01759(12)
N1 0.0448(16) 0.065(2) 0.0431(17) -0.0162(14) -0.0136(13) 0.0303(15)
C11 0.0325(16) 0.0430(18) 0.046(2) 0.0033(14) -0.0016(13) 0.0198(14)
N3 0.0343(14) 0.0343(14) 0.029(2) 0.000 0.000 0.0171(7)
N2 0.0440(16) 0.0497(16) 0.0366(16) -0.0054(12) -0.0079(12) 0.0217(13)
Cl1 0.0881(11) 0.0881(11) 0.184(3) 0.000 0.000 0.0441(6)

loop_
_atom_type_symbol
_atom_type_description
_atom_type_scat_dispersion_real
_atom_type_scat_dispersion_imag
_atom_type_scat_source
C C 0.0033 0.0016 'International Tables Vol C Tables 4.2.6.8 and 6.1.1.4'
H H 0.0000 0.0000 'International Tables Vol C Tables 4.2.6.8 and 6.1.1.4'
N N 0.0061 0.0033 'International Tables Vol C Tables 4.2.6.8 and 6.1.1.4'
O O 0.0106 0.0060 'International Tables Vol C Tables 4.2.6.8 and 6.1.1.4'
Cl Cl 0.1484 0.1585 'International Tables Vol C Tables 4.2.6.8 and 6.1.1.4'
Cd Cd -0.8075 1.2024 'International Tables Vol C Tables 4.2.6.8 and 6.1.1.4'

loop_
_geom_angle_atom_site_label_1
_geom_angle_atom_site_label_2
_geom_angle_atom_site_label_3
_geom_angle
_geom_angle_site_symmetry_1
_geom_angle_site_symmetry_3
N2 C1 N1 112.0(3) . .
N2 C1 H1 124.0 . .
N1 C1 H1 124.0 . .
N1 C2 C3 114.0(3) . .
N1 C2 H2A 108.8 . .
C3 C2 H2A 108.8 . .
N1 C2 H2B 108.8 . .
C3 C2 H2B 108.8 . .
H2A C2 H2B 107.7 . .
C8 C3 C11 118.8(4) . .
C8 C3 C2 120.5(4) . .
C11 C3 C2 120.7(4) . .
C11 C4 C6 118.6(3) . .
C11 C4 C5 120.3(3) . .
C6 C4 C5 121.0(3) . .
N3 C5 C4 112.9(3) . .
N3 C5 H5A 109.0 . .
C4 C5 H5A 109.0 . .
N3 C5 H5B 109.0 . .
C4 C5 H5B 109.0 . .
H5A C5 H5B 107.8 . .
C7 C6 C4 120.4(4) . .
C7 C6 H6 119.8 . .
C4 C6 H6 119.8 . .
C8 C7 C6 120.0(4) . .
C8 C7 H7 120.0 . .
C6 C7 H7 120.0 . .
C7 C8 C3 120.6(3) . .
C7 C8 H8 119.7 . .
C3 C8 H8 119.7 . .
C10 C9 N1 106.8(3) . .
C10 C9 H9 126.6 . .
N1 C9 H9 126.6 . .
C9 C10 N2 110.1(4) . .
C9 C10 H10 125.0 . .
N2 C10 H10 125.0 . .
N2 Cd1 N2 92.66(10) 14_456 15_556
N2 Cd1 N2 92.66(10) 14_456 13_566
N2 Cd1 N2 92.65(10) 15_556 13_566
N2 Cd1 N2 87.35(10) 14_456 .
N2 Cd1 N2 87.35(10) 15_556 .
N2 Cd1 N2 180.00(11) 13_566 .
N2 Cd1 N2 180.00(11) 14_456 2_665
N2 Cd1 N2 87.35(10) 15_556 2_665
N2 Cd1 N2 87.35(10) 13_566 2_665
N2 Cd1 N2 92.65(10) . 2_665
N2 Cd1 N2 87.35(10) 14_456 3_565
N2 Cd1 N2 180.00(16) 15_556 3_565
N2 Cd1 N2 87.35(10) 13_566 3_565
N2 Cd1 N2 92.65(10) . 3_565
N2 Cd1 N2 92.65(10) 2_665 3_565
C1 N1 C9 106.1(3) . .
C1 N1 C2 127.1(4) . .
C9 N1 C2 126.7(3) . .
C4 C11 C3 121.5(3) . .
C4 C11 H11 119.3 . .
C3 C11 H11 119.3 . .
C5 N3 C5 110.8(2) 3_675 2_765
C5 N3 C5 110.8(2) 3_675 .
C5 N3 C5 110.8(2) 2_765 .
C1 N2 C10 104.9(3) . .
C1 N2 Cd1 126.8(2) . .
C10 N2 Cd1 127.1(2) . .

loop_
_geom_bond_atom_site_label_1
_geom_bond_atom_site_label_2
_geom_bond_distance
_geom_bond_site_symmetry_2
C1 N2 1.318(5) .
C1 N1 1.342(4) .
C1 H1 0.9500 .
C2 N1 1.467(5) .
C2 C3 1.491(6) .
C2 H2A 0.9900 .
C2 H2B 0.9900 .
C3 C8 1.376(6) .
C3 C11 1.392(5) .
C4 C11 1.376(5) .
C4 C6 1.387(5) .
C4 C5 1.513(4) .
C5 N3 1.456(3) .
C5 H5A 0.9900 .
C5 H5B 0.9900 .
C6 C7 1.383(6) .
C6 H6 0.9500 .
C7 C8 1.376(6) .
C7 H7 0.9500 .
C8 H8 0.9500 .
C9 C10 1.339(6) .
C9 N1 1.372(5) .
C9 H9 0.9500 .
C10 N2 1.370(5) .
C10 H10 0.9500 .
Cd1 N2 2.364(3) 14_456
Cd1 N2 2.364(3) 15_556
Cd1 N2 2.364(3) 13_566
Cd1 N2 2.364(3) .
Cd1 N2 2.364(3) 2_665
Cd1 N2 2.364(3) 3_565
C11 H11 0.9500 .

loop_
_geom_torsion_atom_site_label_1
_geom_torsion_atom_site_label_2
_geom_torsion_atom_site_label_3
_geom_torsion_atom_site_label_4
_geom_torsion
_geom_torsion_site_symmetry_4
N1 C2 C3 C8 95.4(4) .
N1 C2 C3 C11 -84.4(4) .
C11 C4 C5 N3 -48.8(4) .
C6 C4 C5 N3 133.3(3) .
C11 C4 C6 C7 -0.1(5) .
C5 C4 C6 C7 177.8(3) .
C4 C6 C7 C8 0.0(5) .
C6 C7 C8 C3 0.1(5) .
C11 C3 C8 C7 0.0(5) .
C2 C3 C8 C7 -179.8(3) .
N1 C9 C10 N2 1.0(5) .
N2 C1 N1 C9 1.4(4) .
N2 C1 N1 C2 -179.2(3) .
C10 C9 N1 C1 -1.4(4) .
C10 C9 N1 C2 179.2(4) .
C3 C2 N1 C1 -94.6(4) .
C3 C2 N1 C9 84.6(5) .
C6 C4 C11 C3 0.1(5) .
C5 C4 C11 C3 -177.8(3) .
C8 C3 C11 C4 -0.1(5) .
C2 C3 C11 C4 179.7(3) .
C4 C5 N3 C5 164.2(3) 3_675
C4 C5 N3 C5 -72.5(5) 2_765
N1 C1 N2 C10 -0.8(4) .
N1 C1 N2 Cd1 167.1(2) .
C9 C10 N2 C1 -0.1(4) .
C9 C10 N2 Cd1 -168.0(3) .
